data_7159688
loop_
_publ_author_name
'Denhez, Cl&#xe9;ment'
'Lameiras, Pedro'
'Berber, Hatice'

_publ_section_title
;
 Atropisomerism about aryl-C(sp<sup>3</sup>) bonds: chemically driven
 rotational pathway in cannabidiol derivatives.
;
_journal_issue 48
_journal_name_full 'Organic &amp; biomolecular chemistry'
_journal_page_first 9572
_journal_page_last 9582
_journal_paper_doi 10.1039/d3ob01617j
_journal_volume 21
_journal_year 2023
_chemical_absolute_configuration ad
_chemical_formula_sum 'C27 H28 N2 O6'
_chemical_formula_weight 476.51
_space_group_crystal_system monoclinic
_space_group_IT_number 4
_space_group_name_Hall 'P 2yb'
_space_group_name_H-M_alt 'P 1 21 1'
_atom_sites_solution_hydrogens geom
_audit_block_doi 10.5517/ccdc.csd.cc2dr32c
_audit_creation_method SHELXL-2018/1
_audit_update_record
;
2022-12-15 deposited with the CCDC.	2023-11-22 downloaded from the CCDC.
;
_cell_angle_alpha 90
_cell_angle_beta 101.345(2)
_cell_angle_gamma 90
_cell_formula_units_Z 2
_cell_length_a 11.6688(4)
_cell_length_b 7.6572(2)
_cell_length_c 13.4891(4)
_cell_measurement_reflns_used 9899
_cell_measurement_temperature 103(2)
_cell_measurement_theta_max 72.11
_cell_measurement_theta_min 3.34
_cell_volume 1181.71(6)
_computing_cell_refinement 'Bruker SAINT'
_computing_data_collection 'Bruker APEX3'
_computing_data_reduction 'Bruker SAINT'
_computing_molecular_graphics 'Bruker SHELXTL'
_computing_publication_material 'Bruker SHELXTL'
_computing_structure_refinement 'SHELXL-2018/1 (Sheldrick, 2018)'
_computing_structure_solution 'SHELXT 2014/5 (Sheldrick, 2014)'
_diffrn_ambient_temperature 103(2)
_diffrn_measured_fraction_theta_full 0.998
_diffrn_measured_fraction_theta_max 0.998
_diffrn_measurement_device_type CMOS
_diffrn_measurement_method '\f and \w scans'
_diffrn_radiation_type CuK\a
_diffrn_radiation_wavelength 1.54178
_diffrn_reflns_av_R_equivalents 0.0501
_diffrn_reflns_av_unetI/netI 0.0268
_diffrn_reflns_Laue_measured_fraction_full 0.998
_diffrn_reflns_Laue_measured_fraction_max 0.998
_diffrn_reflns_limit_h_max 14
_diffrn_reflns_limit_h_min -14
_diffrn_reflns_limit_k_max 9
_diffrn_reflns_limit_k_min -9
_diffrn_reflns_limit_l_max 16
_diffrn_reflns_limit_l_min -16
_diffrn_reflns_number 38819
_diffrn_reflns_point_group_measured_fraction_full 0.998
_diffrn_reflns_point_group_measured_fraction_max 0.994
_diffrn_reflns_theta_full 67.679
_diffrn_reflns_theta_max 72.198
_diffrn_reflns_theta_min 3.342
_diffrn_source microsource
_exptl_absorpt_coefficient_mu 0.781
_exptl_absorpt_correction_T_max 0.7536
_exptl_absorpt_correction_T_min 0.6326
_exptl_absorpt_correction_type numerical
_exptl_absorpt_process_details 'Bruker (2001). SADABS. Bruker AXS Inc., Madison, Wisconsin, USA'
_exptl_crystal_colour yellow
_exptl_crystal_density_diffrn 1.339
_exptl_crystal_description prismatic
_exptl_crystal_F_000 504
_exptl_crystal_recrystallization_method 'Re-crystallisation from solvent: acetone'
_exptl_crystal_size_max 0.193
_exptl_crystal_size_mid 0.182
_exptl_crystal_size_min 0.144
_refine_diff_density_max 0.149
_refine_diff_density_min -0.207
_refine_diff_density_rms 0.041
_refine_ls_abs_structure_details
;
 Flack x determined using 1809 quotients [(I+)-(I-)]/[(I+)+(I-)]
 (Parsons, Flack and Wagner, Acta Cryst. B69 (2013) 249-259).
;
_refine_ls_abs_structure_Flack 0.13(7)
_refine_ls_extinction_method none
_refine_ls_goodness_of_fit_ref 1.021
_refine_ls_hydrogen_treatment constr
_refine_ls_matrix_type full
_refine_ls_number_parameters 316
_refine_ls_number_reflns 4648
_refine_ls_number_restraints 1
_refine_ls_restrained_S_all 1.021
_refine_ls_R_factor_all 0.0403
_refine_ls_R_factor_gt 0.0347
_refine_ls_shift/su_max 0.000
_refine_ls_shift/su_mean 0.000
_refine_ls_structure_factor_coef Fsqd
_refine_ls_weighting_details 'w=1/[\s^2^(Fo^2^)+(0.0367P)^2^+0.4035P] where P=(Fo^2^+2Fc^2^)/3'
_refine_ls_weighting_scheme calc
_refine_ls_wR_factor_gt 0.0783
_refine_ls_wR_factor_ref 0.0822
_reflns_Friedel_coverage 0.846
_reflns_Friedel_fraction_full 0.998
_reflns_Friedel_fraction_max 0.990
_reflns_number_gt 4265
_reflns_number_total 4648
_reflns_threshold_expression 'I > 2\s(I)'
_cod_data_source_file d3ob01617j2.cif
_cod_data_source_block shelx
_cod_depositor_comments 'Adding full bibliography for 7159688.cif.'
_cod_original_sg_symbol_H-M 'P 21'
_cod_database_code 7159688
_shelx_shelxl_version_number 2018/1
_shelx_space_group_comment
;
The symmetry employed for this shelxl refinement is uniquely defined
by the following loop, which should always be used as a source of
symmetry information in preference to the above space-group names.
They are only intended as comments.
;

loop_
_space_group_symop_operation_xyz
'x, y, z'
'-x, y+1/2, -z'

loop_
_atom_site_label
_atom_site_type_symbol
_atom_site_fract_x
_atom_site_fract_y
_atom_site_fract_z
_atom_site_U_iso_or_equiv
_atom_site_adp_type
_atom_site_occupancy
_atom_site_site_symmetry_order
_atom_site_calc_flag
_atom_site_refinement_flags_posn
_atom_site_refinement_flags_adp
_atom_site_refinement_flags_occupancy
_atom_site_disorder_assembly
_atom_site_disorder_group
O1 O 0.61576(13) 0.3394(2) 0.61269(11) 0.0169(3) Uani 1 1 d . . . . .
O2 O 0.51876(14) 0.4965(2) 0.48068(13) 0.0232(4) Uani 1 1 d . . . . .
O6 O 0.83808(18) 0.3569(3) 0.16377(15) 0.0427(5) Uani 1 1 d . . . . .
O3 O 1.00503(18) 0.1414(3) 0.60891(18) 0.0466(6) Uani 1 1 d . . . . .
N2 N 0.7539(2) 0.3831(3) 0.20327(17) 0.0315(5) Uani 1 1 d . . . . .
O5 O 0.66102(19) 0.4447(4) 0.16100(14) 0.0479(6) Uani 1 1 d . . . . .
N1 N 0.9908(2) 0.1528(3) 0.5171(2) 0.0357(6) Uani 1 1 d . . . . .
O4 O 1.0638(2) 0.1084(3) 0.4680(2) 0.0561(7) Uani 1 1 d . . . . .
C21 C 0.59794(19) 0.4024(3) 0.51774(17) 0.0176(5) Uani 1 1 d . . . . .
C10 C 0.56831(18) 0.4453(3) 0.76628(16) 0.0146(4) Uani 1 1 d . . . . .
C9 C 0.53052(19) 0.3762(3) 0.67169(17) 0.0162(5) Uani 1 1 d . . . . .
C26 C 0.7940(2) 0.2676(3) 0.51531(19) 0.0205(5) Uani 1 1 d . . . . .
H26 H 0.804659 0.243294 0.585585 0.025 Uiso 1 1 calc R U . . .
C17 C 0.75468(19) 0.6150(3) 0.74063(17) 0.0155(5) Uani 1 1 d . . . . .
H17 H 0.767928 0.545096 0.681261 0.019 Uiso 1 1 calc R U . . .
C11 C 0.69557(19) 0.4924(3) 0.80705(16) 0.0153(4) Uani 1 1 d . . . . .
H11 H 0.697279 0.555524 0.872228 0.018 Uiso 1 1 calc R U . . .
C8 C 0.4146(2) 0.3271(3) 0.63175(17) 0.0189(5) Uani 1 1 d . . . . .
H8 H 0.393858 0.281254 0.565188 0.023 Uiso 1 1 calc R U . . .
C7 C 0.33221(19) 0.3464(3) 0.69001(18) 0.0212(5) Uani 1 1 d . . . . .
H7 H 0.253416 0.314589 0.663668 0.025 Uiso 1 1 calc R U . . .
C22 C 0.69230(19) 0.3453(3) 0.46407(18) 0.0177(5) Uani 1 1 d . . . . .
C18 C 0.6802(2) 0.7740(3) 0.69886(18) 0.0187(5) Uani 1 1 d . . . . .
H18 H 0.607949 0.728626 0.653803 0.022 Uiso 1 1 calc R U . . .
C13 C 0.8952(2) 0.3655(3) 0.88736(18) 0.0208(5) Uani 1 1 d . . . . .
H13 H 0.892621 0.415612 0.955332 0.025 Uiso 1 1 calc R U . . .
C5 C 0.3632(2) 0.4133(3) 0.78907(18) 0.0191(5) Uani 1 1 d . . . . .
C23 C 0.6773(2) 0.3812(3) 0.36122(18) 0.0215(5) Uani 1 1 d . . . . .
H23 H 0.607706 0.434798 0.325944 0.026 Uiso 1 1 calc R U . . .
C15 C 0.9513(2) 0.5002(3) 0.82846(18) 0.0213(5) Uani 1 1 d . . . . .
H15A H 0.964819 0.446485 0.765003 0.026 Uiso 1 1 calc R U . . .
H15B H 1.028165 0.534554 0.868980 0.026 Uiso 1 1 calc R U . . .
C12 C 0.7697(2) 0.3259(3) 0.83364(17) 0.0181(5) Uani 1 1 d . . . . .
H12A H 0.732107 0.250723 0.877726 0.022 Uiso 1 1 calc R U . . .
H12B H 0.771495 0.260242 0.770754 0.022 Uiso 1 1 calc R U . . .
C1 C 0.5068(2) 0.5292(3) 0.92906(17) 0.0209(5) Uani 1 1 d . . . . .
H1 H 0.584686 0.562545 0.957874 0.025 Uiso 1 1 calc R U . . .
C6 C 0.48153(19) 0.4644(3) 0.82851(17) 0.0165(5) Uani 1 1 d . . . . .
C25 C 0.8687(2) 0.2587(3) 0.3593(2) 0.0262(6) Uani 1 1 d . . . . .
H25 H 0.928601 0.228573 0.323821 0.031 Uiso 1 1 calc R U . . .
C16 C 0.8758(2) 0.6636(3) 0.80278(18) 0.0195(5) Uani 1 1 d . . . . .
H16A H 0.914999 0.745791 0.763629 0.023 Uiso 1 1 calc R U . . .
H16B H 0.866381 0.722574 0.866009 0.023 Uiso 1 1 calc R U . . .
C2 C 0.4220(2) 0.5449(4) 0.98546(19) 0.0266(6) Uani 1 1 d . . . . .
H2 H 0.441584 0.590476 1.052168 0.032 Uiso 1 1 calc R U . . .
C27 C 0.8799(2) 0.2264(3) 0.4613(2) 0.0238(5) Uani 1 1 d . . . . .
C24 C 0.7663(2) 0.3368(4) 0.31150(19) 0.0248(5) Uani 1 1 d . . . . .
C19 C 0.6413(2) 0.8843(3) 0.7805(2) 0.0249(5) Uani 1 1 d . . . . .
H19A H 0.600830 0.809953 0.821768 0.037 Uiso 1 1 calc R U . . .
H19B H 0.709886 0.937464 0.823582 0.037 Uiso 1 1 calc R U . . .
H19C H 0.588234 0.976352 0.748640 0.037 Uiso 1 1 calc R U . . .
C4 C 0.2778(2) 0.4300(4) 0.8504(2) 0.0266(6) Uani 1 1 d . . . . .
H4 H 0.199528 0.395424 0.824269 0.032 Uiso 1 1 calc R U . . .
C20 C 0.7437(2) 0.8885(3) 0.63374(19) 0.0247(5) Uani 1 1 d . . . . .
H20A H 0.768319 0.816620 0.581578 0.037 Uiso 1 1 calc R U . . .
H20B H 0.690852 0.980570 0.601510 0.037 Uiso 1 1 calc R U . . .
H20C H 0.812504 0.941682 0.676452 0.037 Uiso 1 1 calc R U . . .
C3 C 0.3064(2) 0.4945(4) 0.94593(19) 0.0300(6) Uani 1 1 d . . . . .
H3 H 0.248223 0.505539 0.985889 0.036 Uiso 1 1 calc R U . . .
C14 C 0.9680(2) 0.1979(4) 0.9031(2) 0.0299(6) Uani 1 1 d . . . . .
H14A H 0.930508 0.113353 0.940971 0.045 Uiso 1 1 calc R U . . .
H14B H 0.973612 0.148347 0.837202 0.045 Uiso 1 1 calc R U . . .
H14C H 1.046575 0.224747 0.941078 0.045 Uiso 1 1 calc R U . . .

loop_
_atom_site_aniso_label
_atom_site_aniso_U_11
_atom_site_aniso_U_22
_atom_site_aniso_U_33
_atom_site_aniso_U_23
_atom_site_aniso_U_13
_atom_site_aniso_U_12
O1 0.0150(8) 0.0193(8) 0.0173(8) -0.0015(7) 0.0054(6) 0.0000(7)
O2 0.0181(8) 0.0267(9) 0.0258(9) 0.0052(8) 0.0069(7) 0.0039(7)
O6 0.0473(12) 0.0535(14) 0.0354(11) -0.0031(10) 0.0279(10) -0.0022(11)
O3 0.0313(11) 0.0599(15) 0.0499(13) 0.0208(12) 0.0108(10) 0.0185(11)
N2 0.0355(13) 0.0378(13) 0.0241(11) -0.0049(10) 0.0129(10) -0.0056(11)
O5 0.0431(12) 0.0771(18) 0.0243(10) 0.0044(11) 0.0089(9) 0.0068(13)
N1 0.0262(12) 0.0287(13) 0.0577(17) 0.0155(12) 0.0213(12) 0.0095(10)
O4 0.0446(13) 0.0570(15) 0.0788(17) 0.0323(13) 0.0418(13) 0.0319(12)
C21 0.0157(11) 0.0170(11) 0.0202(11) -0.0026(9) 0.0036(9) -0.0038(9)
C10 0.0149(10) 0.0107(10) 0.0184(11) 0.0021(8) 0.0040(9) 0.0015(8)
C9 0.0164(10) 0.0141(10) 0.0198(11) 0.0013(9) 0.0081(9) 0.0011(9)
C26 0.0213(12) 0.0146(10) 0.0273(13) 0.0023(10) 0.0092(10) -0.0021(9)
C17 0.0133(10) 0.0162(11) 0.0179(11) -0.0006(9) 0.0051(9) -0.0025(9)
C11 0.0158(11) 0.0153(11) 0.0152(10) -0.0005(9) 0.0043(8) -0.0007(9)
C8 0.0185(11) 0.0188(11) 0.0196(11) -0.0015(10) 0.0039(9) -0.0018(10)
C7 0.0130(11) 0.0224(12) 0.0275(12) -0.0009(11) 0.0025(10) -0.0022(10)
C22 0.0168(11) 0.0149(10) 0.0227(11) -0.0026(9) 0.0069(9) -0.0042(9)
C18 0.0161(11) 0.0158(11) 0.0237(12) 0.0014(9) 0.0026(9) -0.0024(9)
C13 0.0171(11) 0.0236(13) 0.0209(11) 0.0031(10) 0.0015(9) 0.0007(10)
C5 0.0158(11) 0.0188(11) 0.0237(12) 0.0022(9) 0.0064(9) 0.0003(9)
C23 0.0205(11) 0.0223(12) 0.0221(11) -0.0037(10) 0.0049(10) -0.0025(10)
C15 0.0144(11) 0.0253(13) 0.0234(11) 0.0012(10) 0.0019(9) -0.0003(10)
C12 0.0166(11) 0.0166(11) 0.0203(11) 0.0033(10) 0.0018(9) 0.0006(9)
C1 0.0188(12) 0.0247(12) 0.0196(11) 0.0011(10) 0.0046(9) -0.0005(10)
C6 0.0159(10) 0.0150(11) 0.0196(11) 0.0021(9) 0.0062(9) 0.0011(9)
C25 0.0268(13) 0.0190(12) 0.0384(15) -0.0010(11) 0.0201(12) 0.0001(11)
C16 0.0172(11) 0.0190(11) 0.0224(12) 0.0018(10) 0.0038(9) -0.0020(9)
C2 0.0266(13) 0.0344(15) 0.0205(12) -0.0027(11) 0.0088(11) 0.0023(12)
C27 0.0207(12) 0.0165(12) 0.0375(14) 0.0027(10) 0.0140(11) 0.0004(9)
C24 0.0296(13) 0.0245(12) 0.0231(12) -0.0039(11) 0.0124(10) -0.0070(11)
C19 0.0263(12) 0.0161(11) 0.0335(14) 0.0000(10) 0.0089(11) 0.0015(10)
C4 0.0151(11) 0.0360(14) 0.0303(14) 0.0007(11) 0.0084(10) 0.0008(11)
C20 0.0228(12) 0.0230(12) 0.0269(12) 0.0072(11) 0.0011(10) -0.0030(10)
C3 0.0227(13) 0.0432(16) 0.0280(13) -0.0003(12) 0.0147(11) 0.0028(12)
C14 0.0221(13) 0.0299(15) 0.0360(15) 0.0109(12) 0.0019(11) 0.0044(11)

loop_
_atom_type_symbol
_atom_type_description
_atom_type_scat_dispersion_real
_atom_type_scat_dispersion_imag
_atom_type_scat_source
C C 0.0181 0.0091 'International Tables Vol C Tables 4.2.6.8 and 6.1.1.4'
H H 0.0000 0.0000 'International Tables Vol C Tables 4.2.6.8 and 6.1.1.4'
N N 0.0311 0.0180 'International Tables Vol C Tables 4.2.6.8 and 6.1.1.4'
O O 0.0492 0.0322 'International Tables Vol C Tables 4.2.6.8 and 6.1.1.4'

loop_
_geom_angle_atom_site_label_1
_geom_angle_atom_site_label_2
_geom_angle_atom_site_label_3
_geom_angle
_geom_angle_site_symmetry_1
_geom_angle_site_symmetry_3
_geom_angle_publ_flag
C21 O1 C9 117.93(17) . . ?
O5 N2 O6 125.3(2) . . ?
O5 N2 C24 117.4(2) . . ?
O6 N2 C24 117.3(2) . . ?
O3 N1 O4 124.0(3) . . ?
O3 N1 C27 118.4(2) . . ?
O4 N1 C27 117.6(2) . . ?
O2 C21 O1 125.0(2) . . ?
O2 C21 C22 123.6(2) . . ?
O1 C21 C22 111.40(19) . . ?
C9 C10 C6 116.48(19) . . ?
C9 C10 C11 122.68(19) . . ?
C6 C10 C11 120.78(19) . . ?
C10 C9 C8 124.7(2) . . ?
C10 C9 O1 117.76(19) . . ?
C8 C9 O1 117.39(19) . . ?
C27 C26 C22 118.2(2) . . ?
C27 C26 H26 120.9 . . ?
C22 C26 H26 120.9 . . ?
C18 C17 C16 113.56(18) . . ?
C18 C17 C11 114.07(18) . . ?
C16 C17 C11 107.25(17) . . ?
C18 C17 H17 107.2 . . ?
C16 C17 H17 107.2 . . ?
C11 C17 H17 107.2 . . ?
C10 C11 C12 110.53(18) . . ?
C10 C11 C17 116.62(18) . . ?
C12 C11 C17 109.99(17) . . ?
C10 C11 H11 106.4 . . ?
C12 C11 H11 106.4 . . ?
C17 C11 H11 106.4 . . ?
C7 C8 C9 119.0(2) . . ?
C7 C8 H8 120.5 . . ?
C9 C8 H8 120.5 . . ?
C8 C7 C5 120.5(2) . . ?
C8 C7 H7 119.8 . . ?
C5 C7 H7 119.8 . . ?
C26 C22 C23 120.7(2) . . ?
C26 C22 C21 121.6(2) . . ?
C23 C22 C21 117.7(2) . . ?
C19 C18 C20 110.1(2) . . ?
C19 C18 C17 113.63(19) . . ?
C20 C18 C17 111.22(19) . . ?
C19 C18 H18 107.2 . . ?
C20 C18 H18 107.2 . . ?
C17 C18 H18 107.2 . . ?
C15 C13 C14 110.84(19) . . ?
C15 C13 C12 110.82(18) . . ?
C14 C13 C12 110.7(2) . . ?
C15 C13 H13 108.1 . . ?
C14 C13 H13 108.1 . . ?
C12 C13 H13 108.1 . . ?
C7 C5 C4 120.4(2) . . ?
C7 C5 C6 120.0(2) . . ?
C4 C5 C6 119.6(2) . . ?
C24 C23 C22 118.4(2) . . ?
C24 C23 H23 120.8 . . ?
C22 C23 H23 120.8 . . ?
C13 C15 C16 112.58(18) . . ?
C13 C15 H15A 109.1 . . ?
C16 C15 H15A 109.1 . . ?
C13 C15 H15B 109.1 . . ?
C16 C15 H15B 109.1 . . ?
H15A C15 H15B 107.8 . . ?
C13 C12 C11 112.77(19) . . ?
C13 C12 H12A 109.0 . . ?
C11 C12 H12A 109.0 . . ?
C13 C12 H12B 109.0 . . ?
C11 C12 H12B 109.0 . . ?
H12A C12 H12B 107.8 . . ?
C2 C1 C6 121.7(2) . . ?
C2 C1 H1 119.2 . . ?
C6 C1 H1 119.2 . . ?
C1 C6 C5 117.0(2) . . ?
C1 C6 C10 123.6(2) . . ?
C5 C6 C10 119.4(2) . . ?
C24 C25 C27 116.6(2) . . ?
C24 C25 H25 121.7 . . ?
C27 C25 H25 121.7 . . ?
C15 C16 C17 110.57(19) . . ?
C15 C16 H16A 109.5 . . ?
C17 C16 H16A 109.5 . . ?
C15 C16 H16B 109.5 . . ?
C17 C16 H16B 109.5 . . ?
H16A C16 H16B 108.1 . . ?
C1 C2 C3 120.7(2) . . ?
C1 C2 H2 119.6 . . ?
C3 C2 H2 119.6 . . ?
C25 C27 C26 123.2(2) . . ?
C25 C27 N1 118.6(2) . . ?
C26 C27 N1 118.1(2) . . ?
C25 C24 C23 122.9(2) . . ?
C25 C24 N2 118.2(2) . . ?
C23 C24 N2 118.8(2) . . ?
C18 C19 H19A 109.5 . . ?
C18 C19 H19B 109.5 . . ?
H19A C19 H19B 109.5 . . ?
C18 C19 H19C 109.5 . . ?
H19A C19 H19C 109.5 . . ?
H19B C19 H19C 109.5 . . ?
C3 C4 C5 121.0(2) . . ?
C3 C4 H4 119.5 . . ?
C5 C4 H4 119.5 . . ?
C18 C20 H20A 109.5 . . ?
C18 C20 H20B 109.5 . . ?
H20A C20 H20B 109.5 . . ?
C18 C20 H20C 109.5 . . ?
H20A C20 H20C 109.5 . . ?
H20B C20 H20C 109.5 . . ?
C4 C3 C2 119.9(2) . . ?
C4 C3 H3 120.1 . . ?
C2 C3 H3 120.1 . . ?
C13 C14 H14A 109.5 . . ?
C13 C14 H14B 109.5 . . ?
H14A C14 H14B 109.5 . . ?
C13 C14 H14C 109.5 . . ?
H14A C14 H14C 109.5 . . ?
H14B C14 H14C 109.5 . . ?

loop_
_geom_bond_atom_site_label_1
_geom_bond_atom_site_label_2
_geom_bond_distance
_geom_bond_site_symmetry_2
_geom_bond_publ_flag
O1 C21 1.346(3) . ?
O1 C9 1.419(3) . ?
O2 C21 1.201(3) . ?
O6 N2 1.223(3) . ?
O3 N1 1.220(3) . ?
N2 O5 1.216(3) . ?
N2 C24 1.481(3) . ?
N1 O4 1.225(3) . ?
N1 C27 1.475(3) . ?
C21 C22 1.497(3) . ?
C10 C9 1.372(3) . ?
C10 C6 1.444(3) . ?
C10 C11 1.522(3) . ?
C9 C8 1.406(3) . ?
C26 C27 1.386(3) . ?
C26 C22 1.385(3) . ?
C26 H26 0.9500 . ?
C17 C18 1.537(3) . ?
C17 C16 1.540(3) . ?
C17 C11 1.550(3) . ?
C17 H17 1.0000 . ?
C11 C12 1.543(3) . ?
C11 H11 1.0000 . ?
C8 C7 1.364(3) . ?
C8 H8 0.9500 . ?
C7 C5 1.410(3) . ?
C7 H7 0.9500 . ?
C22 C23 1.391(3) . ?
C18 C19 1.526(3) . ?
C18 C20 1.531(3) . ?
C18 H18 1.0000 . ?
C13 C15 1.526(3) . ?
C13 C14 1.530(3) . ?
C13 C12 1.531(3) . ?
C13 H13 1.0000 . ?
C5 C4 1.421(3) . ?
C5 C6 1.433(3) . ?
C23 C24 1.385(3) . ?
C23 H23 0.9500 . ?
C15 C16 1.530(3) . ?
C15 H15A 0.9900 . ?
C15 H15B 0.9900 . ?
C12 H12A 0.9900 . ?
C12 H12B 0.9900 . ?
C1 C2 1.367(3) . ?
C1 C6 1.420(3) . ?
C1 H1 0.9500 . ?
C25 C24 1.378(4) . ?
C25 C27 1.378(4) . ?
C25 H25 0.9500 . ?
C16 H16A 0.9900 . ?
C16 H16B 0.9900 . ?
C2 C3 1.404(4) . ?
C2 H2 0.9500 . ?
C19 H19A 0.9800 . ?
C19 H19B 0.9800 . ?
C19 H19C 0.9800 . ?
C4 C3 1.359(4) . ?
C4 H4 0.9500 . ?
C20 H20A 0.9800 . ?
C20 H20B 0.9800 . ?
C20 H20C 0.9800 . ?
C3 H3 0.9500 . ?
C14 H14A 0.9800 . ?
C14 H14B 0.9800 . ?
C14 H14C 0.9800 . ?
